data_7720345
loop_
_publ_author_name
'Shulyak, Aleksandra T.'
'Lukoshkova, Anna A.'
'Selivanov, Nikita A.'
'Kubasov, Alexey S.'
'Skabitskii, Ivan V.'
'Zhdanov, Andrey P.'
'Avdeeva, Varvara V.'
'Bykov, Aleksandr Yu'
'Zhizhin, Konstantin Yu'
'Kuznetsov, Nikolay T.'

_publ_section_title
;
 Unlocking the chemistry of the octahydrotriborate anion: robust
 synthesis, structural elucidation, and unprecedented protonation
 stability of diamine-substituted derivatives.
;
_journal_issue 10
_journal_name_full 'Dalton transactions (Cambridge, England : 2003)'
_journal_page_first 4306
_journal_page_last 4318
_journal_paper_doi 10.1039/d5dt02948a
_journal_volume 55
_journal_year 2026
_chemical_formula_moiety 'Cl, C6 H24 B3 N2'
_chemical_formula_sum 'C6 H24 B3 Cl N2'
_chemical_formula_weight 192.15
_space_group_crystal_system monoclinic
_space_group_IT_number 14
_space_group_name_Hall '-P 2ybc'
_space_group_name_H-M_alt 'P 1 21/c 1'
_atom_sites_solution_hydrogens difmap
_audit_creation_date 2025-08-20
_audit_creation_method
;
Olex2 1.5
(compiled 2025.07.13 svn.rb7424aed for OlexSys, GUI svn.r7314)
;
_audit_update_record
;
2025-08-22 deposited with the CCDC.	2026-02-11 downloaded from the CCDC.
;
_cell_angle_alpha 90
_cell_angle_beta 97.7510(10)
_cell_angle_gamma 90
_cell_formula_units_Z 4
_cell_length_a 10.7640(3)
_cell_length_b 7.0083(2)
_cell_length_c 16.6109(5)
_cell_measurement_reflns_used 9553
_cell_measurement_temperature 100.00
_cell_measurement_theta_max 29.57
_cell_measurement_theta_min 2.47
_cell_volume 1241.63(6)
_computing_cell_refinement 'SAINT v8.37A (Bruker, 2015)'
_computing_data_reduction 'SAINT v8.37A (Bruker, 2015)'
_computing_molecular_graphics 'Olex2 1.5 (Dolomanov et al., 2009)'
_computing_publication_material 'Olex2 1.5 (Dolomanov et al., 2009)'
_computing_structure_refinement 'SHELXL 2014/7 (Sheldrick, 2015)'
_computing_structure_solution 'SHELXT 2018/2 (Sheldrick, 2018)'
_diffrn_ambient_temperature 100.00
_diffrn_measured_fraction_theta_full 0.999
_diffrn_measured_fraction_theta_max 0.999
_diffrn_measurement_device_type 'Bruker APEX-II CCD'
_diffrn_measurement_method '\f and \w scans'
_diffrn_radiation_type MoK\a
_diffrn_radiation_wavelength 0.71073
_diffrn_reflns_av_R_equivalents 0.0367
_diffrn_reflns_av_unetI/netI 0.0117
_diffrn_reflns_Laue_measured_fraction_full 0.999
_diffrn_reflns_Laue_measured_fraction_max 0.999
_diffrn_reflns_limit_h_max 14
_diffrn_reflns_limit_h_min -14
_diffrn_reflns_limit_k_max 9
_diffrn_reflns_limit_k_min -9
_diffrn_reflns_limit_l_max 23
_diffrn_reflns_limit_l_min -23
_diffrn_reflns_number 72620
_diffrn_reflns_point_group_measured_fraction_full 0.999
_diffrn_reflns_point_group_measured_fraction_max 0.999
_diffrn_reflns_theta_full 25.242
_diffrn_reflns_theta_max 29.593
_diffrn_reflns_theta_min 2.475
_exptl_absorpt_coefficient_mu 0.264
_exptl_absorpt_correction_T_max 0.7459
_exptl_absorpt_correction_T_min 0.6949
_exptl_absorpt_correction_type none
_exptl_absorpt_process_details
;
SADABS-2016/2 (Bruker,2016) was used for absorption correction.
wR2(int) was 0.1234 before and 0.0591 after correction.
The Ratio of minimum to maximum transmission is 0.9316.
The \l/2 correction factor is Not present.
;
_exptl_crystal_colour colourless
_exptl_crystal_colour_primary colourless
_exptl_crystal_density_diffrn 1.028
_exptl_crystal_description plate
_exptl_crystal_F_000 424
_exptl_crystal_size_max 0.18
_exptl_crystal_size_mid 0.14
_exptl_crystal_size_min 0.06
_refine_diff_density_max 0.406
_refine_diff_density_min -0.185
_refine_diff_density_rms 0.034
_refine_ls_extinction_method none
_refine_ls_goodness_of_fit_ref 1.030
_refine_ls_hydrogen_treatment refxyz
_refine_ls_matrix_type full
_refine_ls_number_parameters 184
_refine_ls_number_reflns 3485
_refine_ls_number_restraints 0
_refine_ls_restrained_S_all 1.030
_refine_ls_R_factor_all 0.0241
_refine_ls_R_factor_gt 0.0223
_refine_ls_shift/su_max 0.001
_refine_ls_shift/su_mean 0.000
_refine_ls_structure_factor_coef Fsqd
_refine_ls_weighting_details 'w=1/[\s^2^(Fo^2^)+(0.0334P)^2^+0.2476P] where P=(Fo^2^+2Fc^2^)/3'
_refine_ls_weighting_scheme calc
_refine_ls_wR_factor_gt 0.0617
_refine_ls_wR_factor_ref 0.0626
_reflns_Friedel_coverage 0.000
_reflns_number_gt 3229
_reflns_number_total 3485
_reflns_threshold_expression 'I > 2\s(I)'
_cod_data_source_file d5dt02948a2.cif
_cod_data_source_block 1
_cod_depositor_comments 'Adding full bibliography for 7720341--7720345.cif.'
_cod_database_code 7720345
_shelx_shelxl_version_number 2018/3
_shelx_space_group_comment
;
The symmetry employed for this shelxl refinement is uniquely defined
by the following loop, which should always be used as a source of
symmetry information in preference to the above space-group names.
They are only intended as comments.
;
_shelx_estimated_absorpt_t_max 0.984
_shelx_estimated_absorpt_t_min 0.954
_olex2_refinement_description
;
;
_olex2_submission_special_instructions 'No special instructions were received'

loop_
_space_group_symop_operation_xyz
'x, y, z'
'-x, y+1/2, -z+1/2'
'-x, -y, -z'
'x, -y-1/2, z-1/2'

loop_
_atom_site_label
_atom_site_type_symbol
_atom_site_fract_x
_atom_site_fract_y
_atom_site_fract_z
_atom_site_U_iso_or_equiv
_atom_site_adp_type
_atom_site_occupancy
_atom_site_site_symmetry_order
_atom_site_calc_flag
_atom_site_refinement_flags_posn
_atom_site_refinement_flags_adp
_atom_site_refinement_flags_occupancy
_atom_site_disorder_assembly
_atom_site_disorder_group
Cl1 Cl 0.46127(2) 0.75686(2) 0.61096(2) 0.01508(6) Uani 1 1 d . . . . .
N1 N 0.61885(5) 0.14511(8) 0.58368(3) 0.01294(11) Uani 1 1 d . . . . .
H1A H 0.6074(8) 0.1771(14) 0.5320(6) 0.016 Uiso 1 1 d . U . . .
H1B H 0.5965(8) 0.0248(14) 0.5865(5) 0.016 Uiso 1 1 d . U . . .
N2 N 0.31657(5) 0.38168(8) 0.62760(3) 0.01173(11) Uani 1 1 d . . . . .
H2 H 0.3541(9) 0.4923(15) 0.6354(6) 0.020(2) Uiso 1 1 d . . . . .
C1 C 0.53396(6) 0.25904(10) 0.62842(4) 0.01551(13) Uani 1 1 d . . . . .
H1C H 0.5674(9) 0.3860(15) 0.6348(6) 0.019 Uiso 1 1 d . U . . .
H1D H 0.5356(9) 0.2007(14) 0.6812(6) 0.019 Uiso 1 1 d . U . . .
C2 C 0.40094(6) 0.26248(9) 0.58315(4) 0.01281(12) Uani 1 1 d . . . . .
H2A H 0.4024(8) 0.3164(14) 0.5318(6) 0.015 Uiso 1 1 d . U . . .
H2B H 0.3667(8) 0.1356(14) 0.5766(6) 0.015 Uiso 1 1 d . U . . .
C3 C 0.29889(6) 0.30250(10) 0.70975(4) 0.01600(13) Uani 1 1 d . . . . .
H3A H 0.2491(9) 0.3959(14) 0.7342(6) 0.019 Uiso 1 1 d . U . . .
H3B H 0.3826(9) 0.2972(14) 0.7411(6) 0.019 Uiso 1 1 d . U . . .
C4 C 0.23517(8) 0.10942(11) 0.70590(5) 0.02512(16) Uani 1 1 d . . . . .
H4A H 0.1520(11) 0.1149(17) 0.6748(7) 0.038 Uiso 1 1 d . U . . .
H4B H 0.2236(10) 0.0709(17) 0.7602(7) 0.038 Uiso 1 1 d . U . . .
H4C H 0.2858(11) 0.0128(17) 0.6824(7) 0.038 Uiso 1 1 d . U . . .
C5 C 0.19473(6) 0.42124(10) 0.57375(4) 0.01505(13) Uani 1 1 d . . . . .
H5A H 0.1615(9) 0.3011(15) 0.5569(6) 0.018 Uiso 1 1 d . U . . .
H5B H 0.2195(8) 0.4838(14) 0.5275(6) 0.018 Uiso 1 1 d . U . . .
C6 C 0.10538(7) 0.54206(11) 0.61546(5) 0.02001(14) Uani 1 1 d . . . . .
H6A H 0.0373(10) 0.5823(16) 0.5748(7) 0.030 Uiso 1 1 d . U . . .
H6B H 0.1456(10) 0.6541(17) 0.6385(7) 0.030 Uiso 1 1 d . U . . .
H6C H 0.0702(10) 0.4729(16) 0.6577(7) 0.030 Uiso 1 1 d . U . . .
B1 B 0.76299(7) 0.17383(11) 0.62019(5) 0.01496(14) Uani 1 1 d . . . . .
H1E H 0.7901(9) 0.3191(14) 0.6073(6) 0.018 Uiso 1 1 d . U . . .
H1F H 0.7737(9) 0.1620(14) 0.6860(6) 0.018 Uiso 1 1 d . U . . .
B2 B 0.86888(7) 0.10649(12) 0.54677(5) 0.01832(15) Uani 1 1 d . . . . .
H2C H 0.8096(9) 0.1072(14) 0.4883(6) 0.022 Uiso 1 1 d . U . . .
H2D H 0.9559(9) 0.1877(15) 0.5522(6) 0.022 Uiso 1 1 d . U . . .
H2E H 0.8995(9) -0.0663(15) 0.5600(6) 0.028(3) Uiso 1 1 d . . . . .
B3 B 0.85050(7) -0.05414(12) 0.62267(5) 0.01898(15) Uani 1 1 d . . . . .
H3C H 0.7773(9) -0.1625(15) 0.6162(6) 0.023 Uiso 1 1 d . U . . .
H3D H 0.9284(9) -0.0710(16) 0.6745(6) 0.028(3) Uiso 1 1 d . . . . .

loop_
_atom_site_aniso_label
_atom_site_aniso_U_11
_atom_site_aniso_U_22
_atom_site_aniso_U_33
_atom_site_aniso_U_23
_atom_site_aniso_U_13
_atom_site_aniso_U_12
Cl1 0.01563(9) 0.01184(8) 0.01725(9) 0.00106(5) 0.00031(6) -0.00258(5)
N1 0.0126(2) 0.0115(2) 0.0151(3) -0.00076(19) 0.00314(19) -0.00010(19)
N2 0.0111(2) 0.0110(2) 0.0133(2) -0.00065(19) 0.00204(18) -0.00036(19)
C1 0.0124(3) 0.0170(3) 0.0169(3) -0.0037(2) 0.0014(2) 0.0023(2)
C2 0.0116(3) 0.0133(3) 0.0138(3) -0.0016(2) 0.0027(2) 0.0006(2)
C3 0.0172(3) 0.0192(3) 0.0120(3) 0.0009(2) 0.0034(2) 0.0024(3)
C4 0.0336(4) 0.0184(3) 0.0258(4) 0.0056(3) 0.0130(3) -0.0008(3)
C5 0.0121(3) 0.0172(3) 0.0154(3) 0.0008(2) 0.0001(2) 0.0012(2)
C6 0.0168(3) 0.0211(3) 0.0224(3) 0.0005(3) 0.0035(3) 0.0052(3)
B1 0.0119(3) 0.0160(3) 0.0170(3) -0.0019(3) 0.0020(2) -0.0008(3)
B2 0.0145(3) 0.0223(4) 0.0190(3) 0.0000(3) 0.0054(3) -0.0013(3)
B3 0.0169(3) 0.0205(4) 0.0203(4) 0.0018(3) 0.0055(3) 0.0048(3)

loop_
_atom_type_symbol
_atom_type_description
_atom_type_scat_dispersion_real
_atom_type_scat_dispersion_imag
_atom_type_scat_source
C C 0.0033 0.0016 'International Tables Vol C Tables 4.2.6.8 and 6.1.1.4'
H H 0.0000 0.0000 'International Tables Vol C Tables 4.2.6.8 and 6.1.1.4'
B B 0.0013 0.0007 'International Tables Vol C Tables 4.2.6.8 and 6.1.1.4'
Cl Cl 0.1484 0.1585 'International Tables Vol C Tables 4.2.6.8 and 6.1.1.4'
N N 0.0061 0.0033 'International Tables Vol C Tables 4.2.6.8 and 6.1.1.4'

loop_
_geom_angle_atom_site_label_1
_geom_angle_atom_site_label_2
_geom_angle_atom_site_label_3
_geom_angle
_geom_angle_site_symmetry_1
_geom_angle_site_symmetry_3
_geom_angle_publ_flag
H1A N1 H1B 107.1(9) . . ?
C1 N1 H1A 109.7(6) . . ?
C1 N1 H1B 107.3(6) . . ?
C1 N1 B1 111.90(5) . . ?
B1 N1 H1A 109.8(6) . . ?
B1 N1 H1B 111.0(6) . . ?
C2 N2 H2 105.5(6) . . ?
C2 N2 C3 113.52(5) . . ?
C2 N2 C5 110.24(5) . . ?
C3 N2 H2 107.7(6) . . ?
C3 N2 C5 113.44(5) . . ?
C5 N2 H2 105.8(6) . . ?
N1 C1 H1C 107.8(6) . . ?
N1 C1 H1D 106.8(6) . . ?
N1 C1 C2 111.20(6) . . ?
H1C C1 H1D 109.4(8) . . ?
C2 C1 H1C 110.6(6) . . ?
C2 C1 H1D 110.8(6) . . ?
N2 C2 C1 110.90(5) . . ?
N2 C2 H2A 108.0(6) . . ?
N2 C2 H2B 108.8(5) . . ?
C1 C2 H2A 109.1(6) . . ?
C1 C2 H2B 111.2(5) . . ?
H2A C2 H2B 108.8(8) . . ?
N2 C3 H3A 106.0(6) . . ?
N2 C3 H3B 106.0(6) . . ?
N2 C3 C4 113.70(6) . . ?
H3A C3 H3B 108.9(8) . . ?
C4 C3 H3A 110.4(6) . . ?
C4 C3 H3B 111.6(6) . . ?
C3 C4 H4A 111.5(7) . . ?
C3 C4 H4B 109.0(7) . . ?
C3 C4 H4C 111.1(7) . . ?
H4A C4 H4B 106.4(9) . . ?
H4A C4 H4C 109.7(10) . . ?
H4B C4 H4C 109.1(10) . . ?
N2 C5 H5A 106.1(6) . . ?
N2 C5 H5B 104.3(5) . . ?
N2 C5 C6 112.66(6) . . ?
H5A C5 H5B 107.9(8) . . ?
C6 C5 H5A 113.3(6) . . ?
C6 C5 H5B 112.0(6) . . ?
C5 C6 H6A 108.1(6) . . ?
C5 C6 H6B 111.2(7) . . ?
C5 C6 H6C 112.6(6) . . ?
H6A C6 H6B 107.5(9) . . ?
H6A C6 H6C 108.5(9) . . ?
H6B C6 H6C 108.8(9) . . ?
N1 B1 H1E 108.4(5) . . ?
N1 B1 H1F 109.7(5) . . ?
N1 B1 B2 111.85(5) . . ?
N1 B1 B3 111.35(5) . . ?
H1E B1 H1F 105.9(7) . . ?
B2 B1 H1E 84.4(5) . . ?
B2 B1 H1F 131.0(5) . . ?
B2 B1 B3 55.58(4) . . ?
B3 B1 H1E 131.5(5) . . ?
B3 B1 H1F 85.8(5) . . ?
B1 B2 H2C 104.4(5) . . ?
B1 B2 H2D 114.5(5) . . ?
B1 B2 H2E 107.5(5) . . ?
H2C B2 H2D 117.8(7) . . ?
H2C B2 H2E 105.5(7) . . ?
H2D B2 H2E 106.5(7) . . ?
B3 B2 B1 62.58(4) . . ?
B3 B2 H2C 123.0(5) . . ?
B3 B2 H2D 117.6(5) . . ?
B3 B2 H2E 45.6(5) . . ?
B1 B3 H2E 108.4(5) . . ?
B1 B3 H3C 103.9(5) . . ?
B1 B3 H3D 115.6(6) . . ?
B2 B3 B1 61.83(5) . . ?
B2 B3 H2E 47.3(5) . . ?
B2 B3 H3C 122.5(5) . . ?
B2 B3 H3D 118.8(5) . . ?
H2E B3 H3C 104.8(7) . . ?
H2E B3 H3D 106.2(7) . . ?
H3C B3 H3D 117.2(8) . . ?

loop_
_geom_bond_atom_site_label_1
_geom_bond_atom_site_label_2
_geom_bond_distance
_geom_bond_site_symmetry_2
_geom_bond_publ_flag
N1 H1A 0.880(10) . ?
N1 H1B 0.880(10) . ?
N1 C1 1.4860(8) . ?
N1 B1 1.6005(9) . ?
N2 H2 0.876(10) . ?
N2 C2 1.4995(8) . ?
N2 C3 1.5088(8) . ?
N2 C5 1.5102(8) . ?
C1 H1C 0.960(10) . ?
C1 H1D 0.966(10) . ?
C1 C2 1.5251(10) . ?
C2 H2A 0.935(10) . ?
C2 H2B 0.963(10) . ?
C3 H3A 0.970(10) . ?
C3 H3B 0.979(10) . ?
C3 C4 1.5145(11) . ?
C4 H4A 0.972(12) . ?
C4 H4B 0.966(12) . ?
C4 H4C 0.983(12) . ?
C5 H5A 0.942(10) . ?
C5 H5B 0.954(10) . ?
C5 C6 1.5172(10) . ?
C6 H6A 0.969(11) . ?
C6 H6B 0.952(12) . ?
C6 H6C 0.971(11) . ?
B1 H1E 1.088(10) . ?
B1 H1F 1.086(9) . ?
B1 B2 1.8396(11) . ?
B1 B3 1.8523(11) . ?
B2 H2C 1.088(10) . ?
B2 H2D 1.089(10) . ?
B2 H2E 1.266(11) . ?
B2 B3 1.7214(12) . ?
B3 H2E 1.232(10) . ?
B3 H3C 1.089(10) . ?
B3 H3D 1.125(10) . ?

loop_
_geom_torsion_atom_site_label_1
_geom_torsion_atom_site_label_2
_geom_torsion_atom_site_label_3
_geom_torsion_atom_site_label_4
_geom_torsion
_geom_torsion_site_symmetry_1
_geom_torsion_site_symmetry_2
_geom_torsion_site_symmetry_3
_geom_torsion_site_symmetry_4
_geom_torsion_publ_flag
N1 C1 C2 N2 -178.58(5) . . . . ?
N1 B1 B2 B3 -101.58(6) . . . . ?
N1 B1 B3 B2 102.51(6) . . . . ?
C1 N1 B1 B2 -159.84(6) . . . . ?
C1 N1 B1 B3 139.97(6) . . . . ?
C2 N2 C3 C4 -63.23(7) . . . . ?
C2 N2 C5 C6 -179.86(6) . . . . ?
C3 N2 C2 C1 -64.44(7) . . . . ?
C3 N2 C5 C6 51.58(8) . . . . ?
C5 N2 C2 C1 167.03(5) . . . . ?
C5 N2 C3 C4 63.63(7) . . . . ?
B1 N1 C1 C2 168.49(5) . . . . ?
